data_4331153
loop_
_publ_author_name
'Gopaladasu T. Venkanna'
'Teresa Virginia M. Ramos'
'Hadi D. Arman'
'Zachary J. Tonzetich'

_publ_contact_author_address
;
    Department of Chemistry,
    The University of Texas,
    One UTSA Circle,
    San Antonio, Texas 78249-0698,
    U.S.A.
;
_publ_contact_author_email
;
hadi.arman@utsa.edu
;
_publ_section_title
;
 Nickel(II) Complexes Containing a Pyrrole-Diphosphine Pincer Ligand
;
_journal_name_full 'Inorganic Chemistry'
_journal_page_first 12789
_journal_page_last 12795
_journal_paper_doi 10.1021/ic301633q
_journal_volume 51
_journal_year 2012
_chemical_formula_moiety 'C30 H26 Cl N Ni P2'
_chemical_formula_sum 'C30 H26 Cl N Ni P2'
_chemical_formula_weight 556.62
_chemical_name_systematic
; 
 ? 
;
_space_group_IT_number 14
_symmetry_cell_setting monoclinic
_symmetry_space_group_name_Hall '-P 2ybc'
_symmetry_space_group_name_H-M 'P 1 21/c 1'
_atom_sites_solution_hydrogens geom
_atom_sites_solution_primary direct
_atom_sites_solution_secondary difmap
_audit_creation_method SHELXL-97
_cell_angle_alpha 90.00
_cell_angle_beta 107.556(7)
_cell_angle_gamma 90.00
_cell_formula_units_Z 4
_cell_length_a 14.391(6)
_cell_length_b 16.192(6)
_cell_length_c 11.431(5)
_cell_measurement_reflns_used 11138
_cell_measurement_temperature 98(2)
_cell_measurement_theta_max 40.2
_cell_measurement_theta_min 2.3
_cell_volume 2539.6(18)
_computing_cell_refinement
;
CrystalClear-SM Expert 2.0 r5 (Rigaku, 2010)
;
_computing_data_collection
;
CrystalClear-SM Expert 2.0 r5 (Rigaku, 2010)
;
_computing_data_reduction
;
CrystalClear-SM Expert 2.0 r5 (Rigaku, 2010)
;
_computing_publication_material 'publCIF (Westrip, 2010)'
_computing_structure_refinement 'SHELXL-97 (Sheldrick, 1997)'
_computing_structure_solution 'SHELXS-97 (Sheldrick, 1990)'
_diffrn_ambient_temperature 98(2)
_diffrn_detector_area_resol_mean 28.5714
_diffrn_measured_fraction_theta_full 0.997
_diffrn_measured_fraction_theta_max 0.997
_diffrn_measurement_device_type
;
Saturn724 (2x2 bin mode)
;
_diffrn_measurement_method \w
_diffrn_radiation_monochromator graphite
_diffrn_radiation_source 'sealed tube'
_diffrn_radiation_type MoK\a
_diffrn_radiation_wavelength 0.71073
_diffrn_reflns_av_R_equivalents 0.0389
_diffrn_reflns_av_sigmaI/netI 0.0386
_diffrn_reflns_limit_h_max 15
_diffrn_reflns_limit_h_min -17
_diffrn_reflns_limit_k_max 19
_diffrn_reflns_limit_k_min -19
_diffrn_reflns_limit_l_max 14
_diffrn_reflns_limit_l_min -13
_diffrn_reflns_number 15750
_diffrn_reflns_reduction_process 'Lp corrections applied'
_diffrn_reflns_theta_full 26.00
_diffrn_reflns_theta_max 26.00
_diffrn_reflns_theta_min 2.25
_diffrn_standards_decay_% <1
_diffrn_standards_interval_count 0
_diffrn_standards_number 0
_exptl_absorpt_coefficient_mu 1.016
_exptl_absorpt_correction_T_max 1.000
_exptl_absorpt_correction_T_min 0.813
_exptl_absorpt_correction_type multi-scan
_exptl_absorpt_process_details 'ABSCOR (Higashi, 1995)'
_exptl_crystal_colour orange
_exptl_crystal_density_diffrn 1.456
_exptl_crystal_description platelet
_exptl_crystal_F_000 1152
_exptl_crystal_size_max 0.35
_exptl_crystal_size_mid 0.24
_exptl_crystal_size_min 0.03
_refine_diff_density_max 0.634
_refine_diff_density_min -0.517
_refine_diff_density_rms 0.073
_refine_ls_extinction_method none
_refine_ls_goodness_of_fit_ref 1.002
_refine_ls_hydrogen_treatment constr
_refine_ls_matrix_type full
_refine_ls_number_parameters 316
_refine_ls_number_reflns 4978
_refine_ls_number_restraints 0
_refine_ls_restrained_S_all 1.002
_refine_ls_R_factor_all 0.0455
_refine_ls_R_factor_gt 0.0397
_refine_ls_shift/su_max 0.001
_refine_ls_shift/su_mean 0.000
_refine_ls_structure_factor_coef Fsqd
_refine_ls_weighting_details 'calc w=1/[\s^2^(Fo^2^)+(0.0562P)^2^+2.5000P] where P=(Fo^2^+2Fc^2^)/3'
_refine_ls_weighting_scheme calc
_refine_ls_wR_factor_gt 0.0993
_refine_ls_wR_factor_ref 0.1053
_reflns_number_gt 4422
_reflns_number_total 4978
_reflns_threshold_expression >2sigma(I)
_cod_data_source_file ic301633q_si_002_2.cif
_cod_data_source_block cd0963a
_cod_database_code 4331153

loop_
_symmetry_equiv_pos_as_xyz
'x, y, z'
'-x, y+1/2, -z+1/2'
'-x, -y, -z'
'x, -y-1/2, z-1/2'

loop_
_atom_site_label
_atom_site_type_symbol
_atom_site_fract_x
_atom_site_fract_y
_atom_site_fract_z
_atom_site_U_iso_or_equiv
_atom_site_adp_type
_atom_site_occupancy
_atom_site_symmetry_multiplicity
_atom_site_calc_flag
_atom_site_refinement_flags
Ni1 Ni 0.23993(2) 0.453970(18) 0.85170(3) 0.01673(11) Uani 1 1 d .
Cl1 Cl 0.33823(5) 0.54243(4) 0.97052(5) 0.02363(15) Uani 1 1 d .
P1 P 0.23891(5) 0.51133(4) 0.67702(6) 0.01798(15) Uani 1 1 d .
P2 P 0.22507(5) 0.37114(4) 0.99842(6) 0.01818(15) Uani 1 1 d .
N1 N 0.14873(15) 0.38383(12) 0.74992(18) 0.0180(4) Uani 1 1 d .
C12 C 0.23629(19) 0.62242(15) 0.6509(2) 0.0195(5) Uani 1 1 d .
C1 C 0.09799(18) 0.39788(15) 0.6280(2) 0.0191(5) Uani 1 1 d .
C3 C 0.03316(19) 0.28520(15) 0.6893(2) 0.0228(5) Uani 1 1 d .
H3A H -0.0058 0.2394 0.6896 0.027 Uiso 1 1 calc R
C25 C 0.15148(19) 0.41629(15) 1.0863(2) 0.0200(5) Uani 1 1 d .
C2 C 0.02642(19) 0.33870(15) 0.5886(2) 0.0220(5) Uani 1 1 d .
H2A H -0.0180 0.3346 0.5106 0.026 Uiso 1 1 calc R
C19 C 0.32840(19) 0.32589(15) 1.1125(2) 0.0212(5) Uani 1 1 d .
C4 C 0.10857(19) 0.31407(14) 0.7866(2) 0.0199(5) Uani 1 1 d .
C6 C 0.3396(2) 0.47088(15) 0.6296(2) 0.0212(5) Uani 1 1 d .
C26 C 0.0518(2) 0.40085(16) 1.0599(2) 0.0236(5) Uani 1 1 d .
H26A H 0.0213 0.3634 0.9987 0.028 Uiso 1 1 calc R
C16 C 0.2625(2) 0.74103(17) 0.5363(2) 0.0265(6) Uani 1 1 d .
H16A H 0.2866 0.7637 0.4765 0.032 Uiso 1 1 calc R
C17 C 0.27040(19) 0.65667(15) 0.5598(2) 0.0225(5) Uani 1 1 d .
H17A H 0.2987 0.6228 0.5143 0.027 Uiso 1 1 calc R
C5 C 0.12384(19) 0.47425(16) 0.5705(2) 0.0222(5) Uani 1 1 d .
H5A H 0.0732 0.5157 0.5595 0.027 Uiso 1 1 calc R
H5B H 0.1319 0.4616 0.4911 0.027 Uiso 1 1 calc R
C18 C 0.1574(2) 0.28292(14) 0.9129(2) 0.0216(5) Uani 1 1 d .
H18A H 0.2015 0.2380 0.9109 0.026 Uiso 1 1 calc R
H18B H 0.1096 0.2633 0.9507 0.026 Uiso 1 1 calc R
C13 C 0.1928(2) 0.67359(16) 0.7173(2) 0.0244(5) Uani 1 1 d .
H13A H 0.1698 0.6513 0.7783 0.029 Uiso 1 1 calc R
C30 C 0.1963(2) 0.47209(16) 1.1786(2) 0.0248(5) Uani 1 1 d .
H30A H 0.2628 0.4822 1.1974 0.030 Uiso 1 1 calc R
C20 C 0.3101(2) 0.26548(16) 1.1907(2) 0.0238(5) Uani 1 1 d .
H20A H 0.2464 0.2518 1.1863 0.029 Uiso 1 1 calc R
C24 C 0.4239(2) 0.34591(16) 1.1192(2) 0.0243(5) Uani 1 1 d .
H24A H 0.4363 0.3857 1.0671 0.029 Uiso 1 1 calc R
C7 C 0.4328(2) 0.47774(16) 0.7118(3) 0.0256(6) Uani 1 1 d .
H7A H 0.4416 0.5047 0.7861 0.031 Uiso 1 1 calc R
C29 C 0.1419(2) 0.51281(17) 1.2427(2) 0.0295(6) Uani 1 1 d .
H29A H 0.1719 0.5505 1.3039 0.035 Uiso 1 1 calc R
C27 C -0.0018(2) 0.44143(17) 1.1252(3) 0.0290(6) Uani 1 1 d .
H27A H -0.0681 0.4308 1.1078 0.035 Uiso 1 1 calc R
C28 C 0.0427(2) 0.49730(18) 1.2155(3) 0.0309(6) Uani 1 1 d .
H28A H 0.0063 0.5247 1.2582 0.037 Uiso 1 1 calc R
C11 C 0.3268(2) 0.43011(16) 0.5184(2) 0.0279(6) Uani 1 1 d .
H11A H 0.2647 0.4249 0.4628 0.034 Uiso 1 1 calc R
C15 C 0.2187(2) 0.79107(16) 0.6024(2) 0.0275(6) Uani 1 1 d .
H15A H 0.2126 0.8474 0.5863 0.033 Uiso 1 1 calc R
C23 C 0.5009(2) 0.30614(17) 1.2042(3) 0.0302(6) Uani 1 1 d .
H23A H 0.5648 0.3195 1.2088 0.036 Uiso 1 1 calc R
C21 C 0.3876(2) 0.22646(16) 1.2745(2) 0.0262(6) Uani 1 1 d .
H21A H 0.3757 0.1862 1.3262 0.031 Uiso 1 1 calc R
C14 C 0.1838(2) 0.75757(17) 0.6929(3) 0.0296(6) Uani 1 1 d .
H14A H 0.1543 0.7915 0.7370 0.036 Uiso 1 1 calc R
C8 C 0.5125(2) 0.44502(17) 0.6845(3) 0.0326(6) Uani 1 1 d .
H8A H 0.5745 0.4500 0.7401 0.039 Uiso 1 1 calc R
C22 C 0.4831(2) 0.24677(17) 1.2822(3) 0.0295(6) Uani 1 1 d .
H22A H 0.5347 0.2207 1.3394 0.035 Uiso 1 1 calc R
C10 C 0.4073(3) 0.39710(18) 0.4907(3) 0.0359(7) Uani 1 1 d .
H10A H 0.3989 0.3700 0.4164 0.043 Uiso 1 1 calc R
C9 C 0.4992(2) 0.40456(18) 0.5731(3) 0.0368(7) Uani 1 1 d .
H9A H 0.5526 0.3825 0.5543 0.044 Uiso 1 1 calc R

loop_
_atom_site_aniso_label
_atom_site_aniso_U_11
_atom_site_aniso_U_22
_atom_site_aniso_U_33
_atom_site_aniso_U_23
_atom_site_aniso_U_13
_atom_site_aniso_U_12
Ni1 0.01977(19) 0.01557(18) 0.01623(17) -0.00035(11) 0.00753(13) -0.00147(11)
Cl1 0.0294(4) 0.0204(3) 0.0206(3) -0.0026(2) 0.0069(3) -0.0048(2)
P1 0.0196(3) 0.0180(3) 0.0173(3) 0.0007(2) 0.0070(2) -0.0016(2)
P2 0.0225(3) 0.0165(3) 0.0180(3) 0.0009(2) 0.0097(3) 0.0003(2)
N1 0.0192(10) 0.0166(10) 0.0202(10) -0.0006(8) 0.0092(8) -0.0008(8)
C12 0.0202(12) 0.0173(12) 0.0189(11) 0.0016(9) 0.0030(10) -0.0017(9)
C1 0.0196(12) 0.0203(12) 0.0191(11) -0.0034(9) 0.0084(10) 0.0003(9)
C3 0.0245(13) 0.0174(12) 0.0295(13) -0.0056(10) 0.0128(11) -0.0047(10)
C25 0.0259(13) 0.0173(12) 0.0191(11) 0.0046(9) 0.0103(10) 0.0040(10)
C2 0.0210(13) 0.0221(12) 0.0221(12) -0.0071(10) 0.0052(10) -0.0006(10)
C19 0.0264(14) 0.0188(12) 0.0195(11) -0.0027(10) 0.0084(10) 0.0016(10)
C4 0.0238(13) 0.0149(11) 0.0248(12) -0.0029(10) 0.0130(11) -0.0006(10)
C6 0.0294(14) 0.0162(11) 0.0224(12) 0.0016(10) 0.0143(11) -0.0003(10)
C26 0.0279(14) 0.0206(13) 0.0253(13) 0.0048(10) 0.0126(11) 0.0007(10)
C16 0.0267(14) 0.0274(14) 0.0249(12) 0.0062(11) 0.0072(11) -0.0039(11)
C17 0.0242(13) 0.0218(13) 0.0231(12) -0.0001(10) 0.0095(11) -0.0015(10)
C5 0.0199(13) 0.0267(13) 0.0187(11) 0.0006(10) 0.0037(10) -0.0022(10)
C18 0.0284(14) 0.0155(12) 0.0226(12) -0.0026(10) 0.0103(11) -0.0055(10)
C13 0.0292(14) 0.0222(13) 0.0238(12) 0.0011(10) 0.0110(11) -0.0009(11)
C30 0.0267(14) 0.0254(13) 0.0239(13) 0.0002(11) 0.0099(11) -0.0005(11)
C20 0.0251(14) 0.0240(13) 0.0238(12) -0.0008(10) 0.0095(11) 0.0005(10)
C24 0.0266(14) 0.0210(13) 0.0272(13) -0.0009(10) 0.0111(11) -0.0011(10)
C7 0.0271(14) 0.0222(13) 0.0302(13) -0.0014(11) 0.0130(12) -0.0025(11)
C29 0.0464(18) 0.0239(14) 0.0214(13) 0.0006(11) 0.0147(13) 0.0073(12)
C27 0.0272(15) 0.0310(14) 0.0338(14) 0.0126(12) 0.0169(12) 0.0085(11)
C28 0.0397(17) 0.0327(15) 0.0280(13) 0.0111(12) 0.0219(13) 0.0173(13)
C11 0.0395(16) 0.0218(13) 0.0262(13) -0.0004(11) 0.0155(12) 0.0012(12)
C15 0.0308(15) 0.0191(13) 0.0300(14) 0.0065(11) 0.0054(12) 0.0014(11)
C23 0.0227(14) 0.0281(14) 0.0382(15) -0.0048(12) 0.0066(12) -0.0007(11)
C21 0.0347(15) 0.0211(13) 0.0223(12) 0.0016(10) 0.0081(12) 0.0028(11)
C14 0.0345(16) 0.0245(14) 0.0319(14) -0.0008(11) 0.0133(13) 0.0027(12)
C8 0.0265(15) 0.0287(15) 0.0457(17) 0.0017(13) 0.0153(13) -0.0019(11)
C22 0.0299(15) 0.0265(14) 0.0273(13) -0.0036(11) 0.0015(12) 0.0046(11)
C10 0.056(2) 0.0255(14) 0.0364(16) -0.0049(12) 0.0298(16) 0.0019(13)
C9 0.0401(18) 0.0281(14) 0.0547(19) 0.0048(14) 0.0332(16) 0.0060(13)

loop_
_atom_type_symbol
_atom_type_description
_atom_type_scat_dispersion_real
_atom_type_scat_dispersion_imag
_atom_type_scat_source
C C 0.0033 0.0016 'International Tables Vol C Tables 4.2.6.8 and 6.1.1.4'
H H 0.0000 0.0000 'International Tables Vol C Tables 4.2.6.8 and 6.1.1.4'
N N 0.0061 0.0033 'International Tables Vol C Tables 4.2.6.8 and 6.1.1.4'
P P 0.1023 0.0942 'International Tables Vol C Tables 4.2.6.8 and 6.1.1.4'
Ni Ni 0.3393 1.1124 'International Tables Vol C Tables 4.2.6.8 and 6.1.1.4'
Cl Cl 0.1484 0.1585 'International Tables Vol C Tables 4.2.6.8 and 6.1.1.4'

loop_
_geom_angle_atom_site_label_1
_geom_angle_atom_site_label_2
_geom_angle_atom_site_label_3
_geom_angle
N1 Ni1 Cl1 175.83(7)
N1 Ni1 P1 83.07(7)
Cl1 Ni1 P1 96.53(4)
N1 Ni1 P2 83.81(7)
Cl1 Ni1 P2 96.86(4)
P1 Ni1 P2 166.19(3)
C6 P1 C12 106.62(12)
C6 P1 C5 109.01(13)
C12 P1 C5 104.13(12)
C6 P1 Ni1 109.35(8)
C12 P1 Ni1 124.07(8)
C5 P1 Ni1 102.83(9)
C19 P2 C25 104.68(12)
C19 P2 C18 104.88(12)
C25 P2 C18 107.66(12)
C19 P2 Ni1 123.10(9)
C25 P2 Ni1 112.43(8)
C18 P2 Ni1 103.05(8)
C1 N1 C4 107.2(2)
C1 N1 Ni1 126.12(17)
C4 N1 Ni1 126.01(17)
C17 C12 C13 119.2(2)
C17 C12 P1 121.41(19)
C13 C12 P1 119.22(19)
C2 C1 N1 109.3(2)
C2 C1 C5 133.6(2)
N1 C1 C5 116.9(2)
C4 C3 C2 106.9(2)
C4 C3 H3A 126.5
C2 C3 H3A 126.5
C30 C25 C26 119.4(2)
C30 C25 P2 117.8(2)
C26 C25 P2 122.7(2)
C1 C2 C3 107.3(2)
C1 C2 H2A 126.4
C3 C2 H2A 126.4
C24 C19 C20 120.0(2)
C24 C19 P2 121.91(19)
C20 C19 P2 118.0(2)
C3 C4 N1 109.2(2)
C3 C4 C18 133.8(2)
N1 C4 C18 116.7(2)
C7 C6 C11 119.3(3)
C7 C6 P1 117.63(19)
C11 C6 P1 123.0(2)
C27 C26 C25 120.0(3)
C27 C26 H26A 120.0
C25 C26 H26A 120.0
C15 C16 C17 119.6(2)
C15 C16 H16A 120.2
C17 C16 H16A 120.2
C16 C17 C12 120.6(2)
C16 C17 H17A 119.7
C12 C17 H17A 119.7
C1 C5 P1 105.79(17)
C1 C5 H5A 110.6
P1 C5 H5A 110.6
C1 C5 H5B 110.6
P1 C5 H5B 110.6
H5A C5 H5B 108.7
C4 C18 P2 105.77(16)
C4 C18 H18A 110.6
P2 C18 H18A 110.6
C4 C18 H18B 110.6
P2 C18 H18B 110.6
H18A C18 H18B 108.7
C14 C13 C12 120.2(2)
C14 C13 H13A 119.9
C12 C13 H13A 119.9
C29 C30 C25 120.1(3)
C29 C30 H30A 119.9
C25 C30 H30A 119.9
C21 C20 C19 119.5(3)
C21 C20 H20A 120.3
C19 C20 H20A 120.3
C19 C24 C23 119.7(2)
C19 C24 H24A 120.2
C23 C24 H24A 120.2
C8 C7 C6 121.0(3)
C8 C7 H7A 119.5
C6 C7 H7A 119.5
C28 C29 C30 120.0(3)
C28 C29 H29A 120.0
C30 C29 H29A 120.0
C28 C27 C26 120.4(3)
C28 C27 H27A 119.8
C26 C27 H27A 119.8
C27 C28 C29 120.1(3)
C27 C28 H28A 120.0
C29 C28 H28A 120.0
C6 C11 C10 119.8(3)
C6 C11 H11A 120.1
C10 C11 H11A 120.1
C16 C15 C14 120.3(2)
C16 C15 H15A 119.8
C14 C15 H15A 119.8
C22 C23 C24 120.5(3)
C22 C23 H23A 119.8
C24 C23 H23A 119.8
C20 C21 C22 120.7(2)
C20 C21 H21A 119.6
C22 C21 H21A 119.6
C13 C14 C15 120.0(3)
C13 C14 H14A 120.0
C15 C14 H14A 120.0
C7 C8 C9 119.4(3)
C7 C8 H8A 120.3
C9 C8 H8A 120.3
C23 C22 C21 119.7(3)
C23 C22 H22A 120.2
C21 C22 H22A 120.2
C9 C10 C11 120.1(3)
C9 C10 H10A 119.9
C11 C10 H10A 119.9
C10 C9 C8 120.4(3)
C10 C9 H9A 119.8
C8 C9 H9A 119.8

loop_
_geom_bond_atom_site_label_1
_geom_bond_atom_site_label_2
_geom_bond_distance
Ni1 N1 1.856(2)
Ni1 Cl1 2.1768(9)
Ni1 P1 2.1982(10)
Ni1 P2 2.2076(9)
P1 C6 1.816(3)
P1 C12 1.822(3)
P1 C5 1.836(3)
P2 C19 1.810(3)
P2 C25 1.819(3)
P2 C18 1.835(2)
N1 C1 1.383(3)
N1 C4 1.390(3)
C12 C17 1.393(3)
C12 C13 1.393(4)
C1 C2 1.379(4)
C1 C5 1.499(3)
C3 C4 1.380(4)
C3 C2 1.420(4)
C3 H3A 0.9300
C25 C30 1.391(4)
C25 C26 1.397(4)
C2 H2A 0.9300
C19 C24 1.392(4)
C19 C20 1.403(4)
C4 C18 1.491(3)
C6 C7 1.390(4)
C6 C11 1.394(4)
C26 C27 1.389(4)
C26 H26A 0.9300
C16 C15 1.383(4)
C16 C17 1.390(4)
C16 H16A 0.9300
C17 H17A 0.9300
C5 H5A 0.9700
C5 H5B 0.9700
C18 H18A 0.9700
C18 H18B 0.9700
C13 C14 1.386(4)
C13 H13A 0.9300
C30 C29 1.390(4)
C30 H30A 0.9300
C20 C21 1.385(4)
C20 H20A 0.9300
C24 C23 1.392(4)
C24 H24A 0.9300
C7 C8 1.382(4)
C7 H7A 0.9300
C29 C28 1.389(4)
C29 H29A 0.9300
C27 C28 1.376(4)
C27 H27A 0.9300
C28 H28A 0.9300
C11 C10 1.397(4)
C11 H11A 0.9300
C15 C14 1.389(4)
C15 H15A 0.9300
C23 C22 1.387(4)
C23 H23A 0.9300
C21 C22 1.389(4)
C21 H21A 0.9300
C14 H14A 0.9300
C8 C9 1.393(4)
C8 H8A 0.9300
C22 H22A 0.9300
C10 C9 1.378(5)
C10 H10A 0.9300
C9 H9A 0.9300
